data_1544937
loop_
_publ_author_name
'D\'iaz-Moscoso, Alejandro'
'Hern\'andez-Alonso, Daniel'
'Escobar, Luis'
'Arroyave, Frank A.'
'Ballester, Pablo'

_publ_section_title
;
 Stereoselective Synthesis of Lower and Upper Rim Functionalized Tetra-\a
 Isomers of Calix[4]pyrroles.
;
_journal_issue 1
_journal_name_full 'Organic letters'
_journal_page_first 226
_journal_page_last 229
_journal_paper_doi 10.1021/acs.orglett.6b03505
_journal_volume 19
_journal_year 2017
_chemical_formula_sum 'C60 H58 Br4 Cl4 N6'
_chemical_formula_weight 1324.56
_space_group_IT_number 85
_space_group_name_Hall '-P 4a'
_symmetry_cell_setting tetragonal
_symmetry_space_group_name_Hall '-P 4a'
_symmetry_space_group_name_H-M 'P 4/n :2'
_atom_sites_solution_hydrogens geom
_audit_creation_method SHELXL-2014/7
_cell_angle_alpha 90
_cell_angle_beta 90
_cell_angle_gamma 90
_cell_formula_units_Z 2
_cell_length_a 14.2293(2)
_cell_length_b 14.2293(2)
_cell_length_c 14.5334(4)
_cell_measurement_reflns_used 19573
_cell_measurement_temperature 100(2)
_cell_measurement_theta_max 30.4110
_cell_measurement_theta_min 2.0030
_cell_volume 2942.62(10)
_computing_cell_refinement 'CrystalClear-SM Expert 2.1 b29 (Rigaku, 2013)'
_computing_data_collection 'CrystalClear-SM Expert 2.1 b29 (Rigaku, 2013)'
_computing_data_reduction 'CrystalClear-SM Expert 2.1 b29 (Rigaku, 2013)'
_computing_molecular_graphics 'SHELXL-2014 (Sheldrick, 2014)'
_computing_publication_material 'SHELXL-2014 (Sheldrick, 2014)'
_computing_structure_refinement 'SHELXL-2014 (Sheldrick, 2014)'
_computing_structure_solution Sir2011
_diffrn_ambient_temperature 100(2)
_diffrn_detector_area_resol_mean 5.8140
_diffrn_detector_type 'PILATUS 200K'
_diffrn_measured_fraction_theta_full 0.999
_diffrn_measured_fraction_theta_max 0.950
_diffrn_measurement_device_type '1/4chi goniometer'
_diffrn_measurement_method
;
 Fullsphere data collection, phi and omega scans
;
_diffrn_measurement_specimen_support 'magnetic support with MicroMount'
_diffrn_radiation_monochromator 'Confocal Max Flux optic'
_diffrn_radiation_type MoK\a
_diffrn_radiation_wavelength 0.7107
_diffrn_reflns_av_R_equivalents 0.0701
_diffrn_reflns_av_unetI/netI 0.0241
_diffrn_reflns_Laue_measured_fraction_full 0.999
_diffrn_reflns_Laue_measured_fraction_max 0.950
_diffrn_reflns_limit_h_max 20
_diffrn_reflns_limit_h_min -19
_diffrn_reflns_limit_k_max 19
_diffrn_reflns_limit_k_min -19
_diffrn_reflns_limit_l_max 19
_diffrn_reflns_limit_l_min -19
_diffrn_reflns_number 53682
_diffrn_reflns_point_group_measured_fraction_full 0.999
_diffrn_reflns_point_group_measured_fraction_max 0.950
_diffrn_reflns_theta_full 25.242
_diffrn_reflns_theta_max 30.677
_diffrn_reflns_theta_min 2.024
_diffrn_source 'Microfocus rotating anode X-ray tube'
_diffrn_source_current 24
_diffrn_source_power 50
_diffrn_source_size '0.2 mm x 0.2 mm fine focus'
_diffrn_source_type 'Rigaku MicroMax-007HF'
_exptl_absorpt_coefficient_mu 2.960
_exptl_absorpt_correction_T_max 0.943
_exptl_absorpt_correction_T_min 0.725
_exptl_absorpt_correction_type multi-scan
_exptl_absorpt_process_details
; 
 CrystalClear-SM Expert 2.1 b29 (Rigaku, 2013)
;
_exptl_crystal_colour Colourless
_exptl_crystal_density_diffrn 1.495
_exptl_crystal_description Plate
_exptl_crystal_F_000 1336
_exptl_crystal_size_max 0.15
_exptl_crystal_size_mid 0.15
_exptl_crystal_size_min 0.02
_refine_diff_density_max 1.010
_refine_diff_density_min -0.402
_refine_diff_density_rms 0.095
_refine_ls_extinction_method none
_refine_ls_goodness_of_fit_ref 1.034
_refine_ls_hydrogen_treatment constr
_refine_ls_matrix_type full
_refine_ls_number_parameters 174
_refine_ls_number_reflns 4347
_refine_ls_number_restraints 0
_refine_ls_restrained_S_all 1.034
_refine_ls_R_factor_all 0.0408
_refine_ls_R_factor_gt 0.0342
_refine_ls_shift/su_max 0.000
_refine_ls_shift/su_mean 0.000
_refine_ls_structure_factor_coef Fsqd
_refine_ls_weighting_details 'w=1/[\s^2^(Fo^2^)+(0.0628P)^2^+1.5185P] where P=(Fo^2^+2Fc^2^)/3'
_refine_ls_weighting_scheme calc
_refine_ls_wR_factor_gt 0.0948
_refine_ls_wR_factor_ref 0.0989
_reflns_Friedel_coverage 0.000
_reflns_number_gt 3786
_reflns_number_total 4347
_reflns_threshold_expression 'I > 2\s(I)'
_cod_data_source_file ol6b03505_si_004.cif
_cod_data_source_block CADM17aaa_twin1_hklf4
_cod_depositor_comments
;
The following automatic conversions were performed:

'_symmetry_cell_setting' value 'Tetragonal' changed to 'tetragonal'
according to
/usr/data/users/saulius/crontab/automatic-downloads/rss-feeds/ACS/lib/dictionaries/cif_core.dic
dictionary named 'cif_core.dic' version 2.4.2 from 2011-04-26.

'_exptl_absorpt_correction_type' value 'Multi-scan' changed to
'multi-scan' according to
/usr/data/users/saulius/crontab/automatic-downloads/rss-feeds/ACS/lib/dictionaries/cif_core.dic
dictionary named 'cif_core.dic' version 2.4.2 from 2011-04-26.

Automatic conversion script
Id: cif_fix_values 4268 2015-11-12 08:31:59Z antanas 

 Adding full bibliography for 1544936--1544937.cif.
;
_cod_original_cell_volume 2942.62(12)
_cod_original_sg_symbol_H-M P4/n
_cod_database_code 1544937
_shelx_shelxl_version_number 2014/7
_shelx_space_group_comment
;
The symmetry employed for this shelxl refinement is uniquely defined
by the following loop, which should always be used as a source of
symmetry information in preference to the above space-group names.
They are only intended as comments.
;
_shelx_estimated_absorpt_t_min 0.665
_shelx_estimated_absorpt_t_max 0.943

loop_
_space_group_symop_operation_xyz
'x, y, z'
'-x+1/2, -y+1/2, z'
'-y+1/2, x, z'
'y, -x+1/2, z'
'-x, -y, -z'
'x-1/2, y-1/2, -z'
'y-1/2, -x, -z'
'-y, x-1/2, -z'

loop_
_atom_site_label
_atom_site_type_symbol
_atom_site_fract_x
_atom_site_fract_y
_atom_site_fract_z
_atom_site_U_iso_or_equiv
_atom_site_adp_type
_atom_site_occupancy
_atom_site_site_symmetry_order
_atom_site_calc_flag
_atom_site_refinement_flags_posn
_atom_site_refinement_flags_adp
_atom_site_refinement_flags_occupancy
Br1 Br 0.18233(2) 0.97602(2) 1.12815(2) 0.02495(8) Uani 1 1 d . . .
C1 C 0.25479(10) 1.03275(10) 0.66681(10) 0.0129(3) Uani 1 1 d . . .
C2 C 0.30675(11) 0.98624(11) 0.60160(11) 0.0171(3) Uani 1 1 d . . .
H2 H 0.2850 0.9375 0.5624 0.020 Uiso 1 1 calc R U .
C3 C 0.39930(11) 1.02438(11) 0.60339(11) 0.0167(3) Uani 1 1 d . . .
H3 H 0.4502 1.0056 0.5653 0.020 Uiso 1 1 calc R U .
C4 C 0.15552(10) 1.01787(10) 0.70179(10) 0.0123(3) Uani 1 1 d . . .
C5 C 0.15947(10) 1.00896(10) 0.80741(10) 0.0134(3) Uani 1 1 d . . .
C6 C 0.09469(11) 1.05201(11) 0.86598(10) 0.0154(3) Uani 1 1 d . . .
H6 H 0.0448 1.0879 0.8404 0.019 Uiso 1 1 calc R U .
C7 C 0.10178(11) 1.04337(11) 0.96129(11) 0.0176(3) Uani 1 1 d . . .
H7 H 0.0585 1.0749 1.0003 0.021 Uiso 1 1 calc R U .
C8 C 0.17259(11) 0.98840(12) 0.99852(12) 0.0180(3) Uani 1 1 d . . .
C9 C 0.23633(11) 0.94166(12) 0.94180(12) 0.0194(3) Uani 1 1 d . . .
H9 H 0.2838 0.9028 0.9676 0.023 Uiso 1 1 calc R U .
C10 C 0.22944(11) 0.95278(11) 0.84721(12) 0.0172(3) Uani 1 1 d . . .
H10 H 0.2732 0.9216 0.8085 0.021 Uiso 1 1 calc R U .
C11 C 0.09295(10) 1.09782(10) 0.66976(10) 0.0128(3) Uani 1 1 d . . .
C12 C 0.11794(10) 0.92390(10) 0.66154(11) 0.0144(3) Uani 1 1 d . . .
H12A H 0.1090 0.9313 0.5944 0.017 Uiso 1 1 calc R U .
H12B H 0.1657 0.8743 0.6712 0.017 Uiso 1 1 calc R U .
C13 C 0.02507(11) 0.89197(11) 0.70449(12) 0.0182(3) Uani 1 1 d . . .
H13A H 0.0373 0.8700 0.7680 0.022 Uiso 1 1 calc R U .
H13B H -0.0179 0.9466 0.7083 0.022 Uiso 1 1 calc R U .
C14 C -0.02298(12) 0.81433(12) 0.65154(13) 0.0234(3) Uani 1 1 d . . .
H14A H -0.0389 0.8374 0.5892 0.028 Uiso 1 1 calc R U .
H14B H -0.0824 0.7976 0.6830 0.028 Uiso 1 1 calc R U .
C1S C 0.2500 0.2500 0.9427(3) 0.0211(6) Uani 1 4 d S T P
C2S C 0.2500 0.2500 1.0434(3) 0.0303(8) Uani 1 4 d S T P
H2S1 H 0.3040 0.2139 1.0659 0.045 Uiso 0.25 1 calc R U P
H2S2 H 0.1918 0.2213 1.0659 0.045 Uiso 0.25 1 calc R U P
H2S3 H 0.2543 0.3148 1.0659 0.045 Uiso 0.25 1 calc R U P
C1T C 0.2500 0.2500 0.4238(3) 0.0202(6) Uani 1 4 d S T P
C2T C 0.2500 0.2500 0.5236(3) 0.0327(8) Uani 1 4 d S T P
H2T1 H 0.3009 0.2097 0.5461 0.049 Uiso 0.25 1 calc R U P
H2T2 H 0.1897 0.2260 0.5461 0.049 Uiso 0.25 1 calc R U P
H2T3 H 0.2594 0.3142 0.5461 0.049 Uiso 0.25 1 calc R U P
Cl1 Cl 0.04936(4) 0.71030(3) 0.64146(3) 0.02940(12) Uani 1 1 d . . .
N1 N 0.31308(8) 1.09897(8) 0.70674(9) 0.0126(2) Uani 1 1 d . . .
H1 H 0.2958 1.1392 0.7496 0.015 Uiso 1 1 calc R U .
N1S N 0.2500 0.2500 0.8641(2) 0.0212(6) Uani 1 4 d S T P
N1T N 0.2500 0.2500 0.3457(2) 0.0279(6) Uani 1 4 d S T P

loop_
_atom_site_aniso_label
_atom_site_aniso_U_11
_atom_site_aniso_U_22
_atom_site_aniso_U_33
_atom_site_aniso_U_23
_atom_site_aniso_U_13
_atom_site_aniso_U_12
Br1 0.02448(11) 0.03422(12) 0.01614(12) 0.00414(6) -0.00335(6) -0.00630(7)
C1 0.0113(6) 0.0110(6) 0.0166(7) 0.0006(5) -0.0015(5) -0.0012(5)
C2 0.0145(6) 0.0164(7) 0.0203(7) -0.0042(6) 0.0012(5) -0.0020(5)
C3 0.0131(6) 0.0173(7) 0.0197(7) -0.0039(6) 0.0030(5) -0.0008(5)
C4 0.0118(6) 0.0098(6) 0.0152(6) 0.0001(5) 0.0004(5) -0.0007(5)
C5 0.0121(6) 0.0125(6) 0.0156(7) 0.0018(5) -0.0005(5) -0.0024(5)
C6 0.0136(7) 0.0144(7) 0.0183(7) 0.0016(5) 0.0002(5) -0.0013(5)
C7 0.0159(7) 0.0185(7) 0.0184(7) 0.0002(5) 0.0023(5) -0.0021(5)
C8 0.0178(7) 0.0208(7) 0.0154(8) 0.0039(6) -0.0017(5) -0.0055(6)
C9 0.0153(7) 0.0217(7) 0.0211(8) 0.0056(6) -0.0026(6) -0.0005(6)
C10 0.0135(6) 0.0165(7) 0.0218(8) 0.0024(6) 0.0009(6) 0.0013(5)
C11 0.0125(6) 0.0104(6) 0.0154(6) 0.0006(5) 0.0010(5) -0.0008(5)
C12 0.0136(6) 0.0105(6) 0.0193(7) -0.0014(5) -0.0003(5) -0.0013(5)
C13 0.0158(7) 0.0144(7) 0.0243(8) -0.0001(6) 0.0012(6) -0.0029(5)
C14 0.0212(8) 0.0222(8) 0.0270(9) 0.0010(6) -0.0021(6) -0.0099(6)
C1S 0.0176(9) 0.0176(9) 0.0281(17) 0.000 0.000 0.000
C2S 0.0339(12) 0.0339(12) 0.0231(18) 0.000 0.000 0.000
C1T 0.0147(8) 0.0147(8) 0.0311(18) 0.000 0.000 0.000
C2T 0.0361(13) 0.0361(13) 0.0260(19) 0.000 0.000 0.000
Cl1 0.0488(3) 0.01462(18) 0.0248(2) -0.00158(14) 0.00306(18) -0.00681(18)
N1 0.0105(5) 0.0101(5) 0.0173(6) -0.0021(4) 0.0011(4) -0.0002(4)
N1S 0.0201(8) 0.0201(8) 0.0235(15) 0.000 0.000 0.000
N1T 0.0256(9) 0.0256(9) 0.0325(18) 0.000 0.000 0.000

loop_
_atom_type_symbol
_atom_type_description
_atom_type_scat_dispersion_real
_atom_type_scat_dispersion_imag
_atom_type_scat_source
C C 0.0033 0.0016 'International Tables Vol C Tables 4.2.6.8 and 6.1.1.4'
H H 0.0000 0.0000 'International Tables Vol C Tables 4.2.6.8 and 6.1.1.4'
N N 0.0061 0.0033 'International Tables Vol C Tables 4.2.6.8 and 6.1.1.4'
Cl Cl 0.1484 0.1585 'International Tables Vol C Tables 4.2.6.8 and 6.1.1.4'
Br Br -0.2901 2.4595 'International Tables Vol C Tables 4.2.6.8 and 6.1.1.4'

loop_
_geom_angle_atom_site_label_1
_geom_angle_atom_site_label_2
_geom_angle_atom_site_label_3
_geom_angle
_geom_angle_site_symmetry_1
_geom_angle_site_symmetry_3
C2 C1 N1 107.17(13) . .
C2 C1 C4 131.78(13) . .
N1 C1 C4 120.88(13) . .
C1 C2 C3 107.57(13) . .
C11 C3 C2 108.13(13) 3_665 .
C1 C4 C11 109.82(12) . .
C1 C4 C5 108.15(12) . .
C11 C4 C5 112.86(12) . .
C1 C4 C12 108.33(12) . .
C11 C4 C12 109.12(12) . .
C5 C4 C12 108.46(12) . .
C6 C5 C10 117.88(14) . .
C6 C5 C4 123.16(13) . .
C10 C5 C4 118.93(13) . .
C7 C6 C5 121.27(14) . .
C8 C7 C6 119.37(15) . .
C7 C8 C9 120.76(16) . .
C7 C8 Br1 119.56(13) . .
C9 C8 Br1 119.68(12) . .
C10 C9 C8 119.04(15) . .
C9 C10 C5 121.61(15) . .
C3 C11 N1 106.89(13) 4_465 4_465
C3 C11 C4 130.91(13) 4_465 .
N1 C11 C4 122.20(13) 4_465 .
C13 C12 C4 113.51(12) . .
C14 C13 C12 113.60(14) . .
C13 C14 Cl1 112.48(12) . .
N1S C1S C2S 180.0 . .
N1T C1T C2T 180.0 . .
C11 N1 C1 110.20(12) 3_665 .

loop_
_geom_bond_atom_site_label_1
_geom_bond_atom_site_label_2
_geom_bond_distance
_geom_bond_site_symmetry_2
Br1 C8 1.8973(18) .
C1 C2 1.372(2) .
C1 N1 1.3829(18) .
C1 C4 1.516(2) .
C2 C3 1.425(2) .
C3 C11 1.373(2) 3_665
C4 C11 1.518(2) .
C4 C5 1.541(2) .
C4 C12 1.5543(19) .
C5 C6 1.396(2) .
C5 C10 1.402(2) .
C6 C7 1.394(2) .
C7 C8 1.385(2) .
C8 C9 1.394(2) .
C9 C10 1.387(2) .
C11 C3 1.373(2) 4_465
C11 N1 1.3796(18) 4_465
C12 C13 1.530(2) .
C13 C14 1.510(2) .
C14 Cl1 1.8090(19) .
C1S N1S 1.142(5) .
C1S C2S 1.464(5) .
C1T N1T 1.135(5) .
C1T C2T 1.451(5) .
N1 C11 1.3796(18) 3_665

loop_
_geom_torsion_atom_site_label_1
_geom_torsion_atom_site_label_2
_geom_torsion_atom_site_label_3
_geom_torsion_atom_site_label_4
_geom_torsion
_geom_torsion_site_symmetry_4
N1 C1 C2 C3 1.00(17) .
C4 C1 C2 C3 -174.19(15) .
C1 C2 C3 C11 0.28(19) 3_665
C2 C1 C4 C11 -110.00(18) .
N1 C1 C4 C11 75.35(17) .
C2 C1 C4 C5 126.45(17) .
N1 C1 C4 C5 -48.20(17) .
C2 C1 C4 C12 9.1(2) .
N1 C1 C4 C12 -165.56(13) .
C1 C4 C5 C6 137.65(14) .
C11 C4 C5 C6 15.95(19) .
C12 C4 C5 C6 -105.08(16) .
C1 C4 C5 C10 -44.37(17) .
C11 C4 C5 C10 -166.07(13) .
C12 C4 C5 C10 72.90(16) .
C10 C5 C6 C7 3.1(2) .
C4 C5 C6 C7 -178.93(13) .
C5 C6 C7 C8 -2.2(2) .
C6 C7 C8 C9 -0.2(2) .
C6 C7 C8 Br1 -179.79(12) .
C7 C8 C9 C10 1.6(2) .
Br1 C8 C9 C10 -178.80(12) .
C8 C9 C10 C5 -0.7(2) .
C6 C5 C10 C9 -1.6(2) .
C4 C5 C10 C9 -179.70(13) .
C1 C4 C11 C3 106.37(18) 4_465
C5 C4 C11 C3 -132.88(17) 4_465
C12 C4 C11 C3 -12.2(2) 4_465
C1 C4 C11 N1 -72.73(17) 4_465
C5 C4 C11 N1 48.01(18) 4_465
C12 C4 C11 N1 168.66(13) 4_465
C1 C4 C12 C13 169.99(12) .
C11 C4 C12 C13 -70.47(16) .
C5 C4 C12 C13 52.84(16) .
C4 C12 C13 C14 166.54(14) .
C12 C13 C14 Cl1 59.13(17) .
C2 C1 N1 C11 -1.95(17) 3_665
C4 C1 N1 C11 173.88(13) 3_665
